data_1560288
loop_
_publ_author_name
'Gao, Ying'
'Duan, Fang-Fang'
'Liu, Lin'
'Peng, Xiao-Gang'
'Meng, Xiang-Gao'
'Ruan, Han-Li'

_publ_section_title
;
 Hypothemycin-Type Resorcylic Acid Lactones with Immunosuppressive
 Activities from a <i>Podospora</i> sp.
;
_journal_issue 2
_journal_name_full 'Journal of natural products'
_journal_page_first 483
_journal_page_last 494
_journal_paper_doi 10.1021/acs.jnatprod.0c01344
_journal_volume 84
_journal_year 2021
_chemical_absolute_configuration ad
_chemical_formula_moiety 'C18 H24 O6'
_chemical_formula_sum 'C18 H24 O6'
_chemical_formula_weight 336.37
_space_group_crystal_system orthorhombic
_space_group_IT_number 19
_space_group_name_Hall 'P 2ac 2ab'
_space_group_name_H-M_alt 'P 21 21 21'
_atom_sites_solution_hydrogens geom
_atom_sites_solution_primary direct
_audit_creation_date 2020-11-12
_audit_creation_method
;
Olex2 1.2
(compiled 2018.05.29 svn.r3508 for OlexSys, GUI svn.r5506)
;
_cell_angle_alpha 90
_cell_angle_beta 90
_cell_angle_gamma 90
_cell_formula_units_Z 4
_cell_length_a 5.46419(2)
_cell_length_b 15.26209(6)
_cell_length_c 20.85735(10)
_cell_measurement_reflns_used 33274
_cell_measurement_temperature 296(2)
_cell_measurement_theta_max 73.7080
_cell_measurement_theta_min 5.1240
_cell_volume 1739.398(13)
_computing_cell_refinement 'CrysAlisPro 1.171.39.28b (Rigaku OD, 2015)'
_computing_data_collection 'CrysAlisPro 1.171.39.28b (Rigaku OD, 2015)'
_computing_data_reduction 'CrysAlisPro 1.171.39.28b (Rigaku OD, 2015)'
_computing_molecular_graphics 'Olex2 (Dolomanov et al., 2009)'
_computing_publication_material 'Olex2 (Dolomanov et al., 2009)'
_computing_structure_refinement 'XL (Sheldrick, 2008)'
_computing_structure_solution 'ShelXS (Sheldrick, 2008)'
_diffrn_ambient_temperature 296(2)
_diffrn_measured_fraction_theta_full 0.999
_diffrn_measured_fraction_theta_max 0.994
_diffrn_measurement_details
;
List of Runs (angles in degrees, time in seconds):

  # Type    Start    End  Width  t~exp~   \w     \q     \k     \f   Frames
--------------------------------------------------------------------------
  1  \w    -45.00 -10.00   0.50    0.50    --    0.00  -8.00-166.00   70
  2  \w     59.00  85.00   0.50    0.50    --    0.00   8.00   7.00   52
  3  \w     66.00  95.00   0.50    0.50    --   94.60  -8.00-166.00   58
  4  \w    150.00 177.00   0.50    0.50    --   94.60   8.00   7.00   54
  5  \w    -22.00  89.00   0.50    0.50    --    0.00  57.00   0.00  222
  6  \w     17.00  55.00   0.50    0.50    --    0.00  57.00  60.00   76
  7  \w    -22.00   6.00   0.50    0.50    --    0.00  57.00  60.00   56
  8  \w    -17.00  24.00   0.50    0.50    --    0.00  38.00 -60.00   82
  9  \w    -32.00  31.00   0.50    0.50    --    0.00 -82.00 -30.00  126
 10  \w     34.00  71.00   0.50    0.50    --    0.00  38.00 -60.00   74
 11  \w    -18.00  83.00   0.50    0.50    --    0.00  19.00 120.00  202
 12  \w      4.00  89.00   0.50    0.50    --    0.00  57.00 120.00  170
 13  \w     68.00 104.00   0.50    0.50    --   94.60  69.00  -2.30   72
 14  \w     90.00 126.00   0.50    0.50    --   94.60 -82.00-150.00   72
 15  \w     75.00 100.00   0.50    0.50    --   94.60  61.00 150.00   50
 16  \w     71.00 184.00   0.50    0.50    --   94.60  61.00 -30.00  226
 17  \w     71.00 102.00   0.50    0.50    --   94.60  61.00  90.00   62
 18  \w     69.00  94.00   0.50    0.50    --   94.60  68.00-172.64   50
 19  \w     90.00 124.00   0.50    0.50    --   94.60 -77.00   0.00   68
 20  \w      5.00  76.00   0.50    0.50    --   94.60 -82.00-150.00  142
 21  \w     70.00 120.00   0.50    0.50    --   94.60  63.00-128.33  100
 22  \w    159.00 184.00   0.50    0.50    --   94.60  56.00 -73.76   50
 23  \w    156.00 182.00   0.50    0.50    --   94.60  59.00  80.23   52
 24  \w    146.00 174.00   0.50    0.50    --   94.60  63.00-128.33   56
 25  \w     70.00  96.00   0.50    0.50    --   94.60  66.00 -15.57   52
 26  \w    132.00 157.00   0.50    0.50    --   94.60  66.00 -15.57   50
 27  \w      8.00  38.00   0.50    0.50    --   94.60 -82.00  60.00   60
 28  \w     43.00 126.00   0.50    0.50    --   94.60 -82.00  60.00  166
 29  \w     68.00 183.00   0.50    0.50    --   94.60  69.00  50.20  230
 30  \w     72.00 159.00   0.50    0.50    --   94.60  55.00 174.45  174
 31  \w     69.00  95.00   0.50    0.50    --   94.60  70.00-121.06   52
 32  \w     69.00  94.00   0.50    0.50    --   94.60  67.00 127.52   50
 33  \w     71.00  96.00   0.50    0.50    --   94.60  61.00 120.00   50
 34  \w     71.00 149.00   0.50    0.50    --   94.60  61.00 -45.60  156
 35  \w     67.00 102.00   0.50    0.50    --   94.60  73.00  16.08   70
 36  \w     72.00 124.00   0.50    0.50    --   94.60  56.00 -73.76  104
 37  \w     71.00  99.00   0.50    0.50    --   94.60  61.00 -90.00   56
 38  \w     69.00  94.00   0.50    0.50    --   94.60  67.00 -82.19   50
 39  \w     67.00  93.00   0.50    0.50    --   94.60  73.00 -35.63   52
 40  \w    159.00 184.00   0.50    0.50    --   94.60  61.00 -60.00   50
 41  \w     67.00  93.00   0.50    0.50    --   94.60  73.00  82.72   52
 42  \w     66.00 174.00   0.50    0.50    --   94.60  75.00  25.14  216
 43  \w     75.00 135.00   0.50    0.50    --   94.60  45.00 150.00  120
 44  \w     72.00 146.00   0.50    0.50    --   94.60  61.00   0.00  148
 45  \w     66.00  92.00   0.50    0.50    --   94.60  74.00 128.41   52
 46  \w     29.00  69.00   0.50    0.50    --   94.60 -82.00-120.00   80
 47  \w     80.00 126.00   0.50    0.50    --   94.60 -82.00-120.00   92
 48  \w     73.00 184.00   0.50    0.50    --   94.60  53.00-129.36  222
 49  \w     67.00  92.00   0.50    0.50    --   94.60  72.00 159.29   50
 50  \w     72.00 183.00   0.50    0.50    --   94.60  56.00-162.43  222
 51  \w     68.00  94.00   0.50    0.50    --   94.60  71.00-167.41   52
 52  \w     67.00  93.00   0.50    0.50    --   94.60  72.00-133.87   52
 53  \w     72.00  97.00   0.50    0.50    --   94.60  57.00  59.24   50
 54  \w    141.00 172.00   0.50    0.50    --   94.60  57.00  59.24   62
 55  \w     68.00  94.00   0.50    0.50    --   94.60  72.00  90.52   52
 56  \w      6.00 120.00   0.50    0.50    --   94.60 -82.00 -30.00  228
 57  \w     72.00 148.00   0.50    0.50    --   94.60  61.00 -60.00  152
 58  \w    159.00 184.00   0.50    0.50    --   94.60  69.00  -2.30   50
 59  \w     71.00  96.00   0.50    0.50    --   94.60  59.00  80.23   50
 60  \w      7.00  82.00   0.50    0.50    --   94.60 -77.00   0.00  150
 61  \w     68.00  94.00   0.50    0.50    --   94.60  69.00-112.15   52
 62  \w    126.00 179.00   0.50    0.50    --   94.60  69.00-112.15  106
 63  \w     21.00 122.00   0.50    0.50    --   94.60 -82.00 150.00  202
;
_diffrn_measurement_device 'four-circle diffractometer'
_diffrn_measurement_device_type 'XtaLAB AFC12 (RINC): Kappa single'
_diffrn_measurement_method '\w scans'
_diffrn_radiation_type CuK\a
_diffrn_radiation_wavelength 1.54184
_diffrn_reflns_av_R_equivalents 0.0163
_diffrn_reflns_av_unetI/netI 0.0062
_diffrn_reflns_Laue_measured_fraction_full 0.999
_diffrn_reflns_Laue_measured_fraction_max 0.994
_diffrn_reflns_limit_h_max 6
_diffrn_reflns_limit_h_min -6
_diffrn_reflns_limit_k_max 19
_diffrn_reflns_limit_k_min -18
_diffrn_reflns_limit_l_max 23
_diffrn_reflns_limit_l_min -24
_diffrn_reflns_number 42620
_diffrn_reflns_point_group_measured_fraction_full 1.000
_diffrn_reflns_point_group_measured_fraction_max 0.994
_diffrn_reflns_theta_full 67.684
_diffrn_reflns_theta_max 73.929
_diffrn_reflns_theta_min 3.589
_exptl_absorpt_coefficient_mu 0.795
_exptl_absorpt_correction_T_max 1.00000
_exptl_absorpt_correction_T_min 0.81789
_exptl_absorpt_correction_type multi-scan
_exptl_absorpt_process_details
;
CrysAlisPro 1.171.39.28b (Rigaku Oxford Diffraction, 2015)
Empirical absorption correction using spherical harmonics,
 implemented in SCALE3 ABSPACK scaling algorithm.
;
_exptl_crystal_colour colourless
_exptl_crystal_colour_primary colourless
_exptl_crystal_density_diffrn 1.284
_exptl_crystal_description block
_exptl_crystal_F_000 720
_exptl_crystal_size_max 0.25
_exptl_crystal_size_mid 0.2
_exptl_crystal_size_min 0.18
_refine_diff_density_max 0.124
_refine_diff_density_min -0.095
_refine_diff_density_rms 0.021
_refine_ls_abs_structure_details
;
 Flack x determined using 1423 quotients [(I+)-(I-)]/[(I+)+(I-)]
 (Parsons, Flack and Wagner, Acta Cryst. B69 (2013) 249-259).
;
_refine_ls_abs_structure_Flack 0.016(18)
_refine_ls_extinction_coef 0.0061(5)
_refine_ls_extinction_expression Fc^*^=kFc[1+0.001xFc^2^\l^3^/sin(2\q)]^-1/4^
_refine_ls_extinction_method 'SHELXL-2014/7 (Sheldrick 2014'
_refine_ls_goodness_of_fit_ref 1.076
_refine_ls_hydrogen_treatment constr
_refine_ls_matrix_type full
_refine_ls_number_parameters 222
_refine_ls_number_reflns 3493
_refine_ls_number_restraints 0
_refine_ls_restrained_S_all 1.076
_refine_ls_R_factor_all 0.0252
_refine_ls_R_factor_gt 0.0250
_refine_ls_shift/su_max 0.001
_refine_ls_shift/su_mean 0.000
_refine_ls_structure_factor_coef Fsqd
_refine_ls_weighting_details 'w=1/[\s^2^(Fo^2^)+(0.0362P)^2^+0.1593P] where P=(Fo^2^+2Fc^2^)/3'
_refine_ls_weighting_scheme calc
_refine_ls_wR_factor_gt 0.0703
_refine_ls_wR_factor_ref 0.0705
_reflns_Friedel_coverage 0.708
_reflns_Friedel_fraction_full 1.000
_reflns_Friedel_fraction_max 0.994
_reflns_number_gt 3460
_reflns_number_total 3493
_reflns_threshold_expression 'I > 2\s(I)'
_cod_data_source_file np0c01344_si_003.cif
_cod_data_source_block 20190930_tof-72
_cod_depositor_comments 'Adding full bibliography for 1560283--1560291.cif.'
_cod_database_code 1560288
_shelx_shelxl_version_number 2014/7
_shelx_space_group_comment
;
The symmetry employed for this shelxl refinement is uniquely defined
by the following loop, which should always be used as a source of
symmetry information in preference to the above space-group names.
They are only intended as comments.
;
_shelx_estimated_absorpt_t_max 0.870
_shelx_estimated_absorpt_t_min 0.826
_olex2_refinement_description
;
1. Fixed Uiso
 At 1.2 times of:
  All C(H) groups, All C(H,H) groups
 At 1.5 times of:
  All C(H,H,H) groups, All O(H) groups
2.a Ternary CH refined with riding coordinates:
 C4'(H4'), C3(H3)
2.b Secondary CH2 refined with riding coordinates:
 C3'(H3'A,H3'B), C2'(H2'A,H2'B), C1'(H1'A,H1'B), C4(H4A,H4B), C5(H5A,H5B),
 C6(H6A,H6B), C8(H8A,H8B)
2.c Aromatic/amide H refined with riding coordinates:
 C10(H10), C12(H12)
2.d Idealised Me refined as rotating group:
 C5'(H5'A,H5'B,H5'C)
2.e Idealised tetrahedral OH refined as rotating group:
 O3(H3A), O5(H5), O6(H6)
;
_olex2_submission_special_instructions 'No special instructions were received'
_oxdiff_exptl_absorpt_empirical_details
;
Empirical correction (ABSPACK) includes:
- Absorption correction using spherical harmonics
- Frame scaling
;

loop_
_space_group_symop_operation_xyz
'x, y, z'
'-x+1/2, -y, z+1/2'
'x+1/2, -y+1/2, -z'
'-x, y+1/2, -z+1/2'

loop_
_atom_site_label
_atom_site_type_symbol
_atom_site_fract_x
_atom_site_fract_y
_atom_site_fract_z
_atom_site_U_iso_or_equiv
_atom_site_adp_type
_atom_site_occupancy
_atom_site_site_symmetry_order
_atom_site_calc_flag
_atom_site_refinement_flags_posn
_atom_site_refinement_flags_adp
_atom_site_refinement_flags_occupancy
_atom_site_disorder_assembly
_atom_site_disorder_group
C1 C 0.2136(3) 0.73278(10) 0.73111(7) 0.0445(3) Uani 1 1 d . . . . .
C4' C 0.3716(3) 0.60659(10) 1.02957(7) 0.0514(4) Uani 1 1 d . . . . .
H4' H 0.1927 0.6088 1.0269 0.062 Uiso 1 1 calc R . . . .
C3' C 0.4791(4) 0.65213(10) 0.97149(7) 0.0502(4) Uani 1 1 d . . . . .
H3'A H 0.6562 0.6489 0.9738 0.060 Uiso 1 1 calc R . . . .
H3'B H 0.4336 0.7135 0.9727 0.060 Uiso 1 1 calc R . . . .
C2' C 0.3952(3) 0.61313(11) 0.90811(7) 0.0518(4) Uani 1 1 d . . . . .
H2'A H 0.4493 0.5527 0.9058 0.062 Uiso 1 1 calc R . . . .
H2'B H 0.2178 0.6132 0.9069 0.062 Uiso 1 1 calc R . . . .
C1' C 0.4906(4) 0.66187(10) 0.85006(7) 0.0532(4) Uani 1 1 d . . . . .
H1'A H 0.6677 0.6652 0.8524 0.064 Uiso 1 1 calc R . . . .
H1'B H 0.4272 0.7212 0.8505 0.064 Uiso 1 1 calc R . . . .
C3 C 0.4175(3) 0.61756(10) 0.78742(7) 0.0477(4) Uani 1 1 d . . . . .
H3 H 0.2541 0.5919 0.7923 0.057 Uiso 1 1 calc R . . . .
C4 C 0.5944(4) 0.54687(12) 0.76635(9) 0.0613(4) Uani 1 1 d . . . . .
H4A H 0.5993 0.5023 0.7995 0.074 Uiso 1 1 calc R . . . .
H4B H 0.7564 0.5726 0.7638 0.074 Uiso 1 1 calc R . . . .
C5 C 0.5413(4) 0.50194(11) 0.70289(9) 0.0633(5) Uani 1 1 d . . . . .
H5A H 0.3660 0.4931 0.6995 0.076 Uiso 1 1 calc R . . . .
H5B H 0.6177 0.4446 0.7034 0.076 Uiso 1 1 calc R . . . .
C6 C 0.6288(4) 0.55108(11) 0.64264(9) 0.0588(4) Uani 1 1 d . . . . .
H6A H 0.7893 0.5756 0.6511 0.071 Uiso 1 1 calc R . . . .
H6B H 0.6460 0.5093 0.6079 0.071 Uiso 1 1 calc R . . . .
C7 C 0.4617(3) 0.62361(10) 0.62107(7) 0.0462(3) Uani 1 1 d . . . . .
C8 C 0.5617(3) 0.71590(10) 0.61741(8) 0.0484(4) Uani 1 1 d . . . . .
H8A H 0.6803 0.7238 0.6515 0.058 Uiso 1 1 calc R . . . .
H8B H 0.6472 0.7229 0.5770 0.058 Uiso 1 1 calc R . . . .
C9 C 0.3700(3) 0.78643(9) 0.62278(7) 0.0428(3) Uani 1 1 d . . . . .
C10 C 0.3473(3) 0.84595(11) 0.57329(8) 0.0500(4) Uani 1 1 d . . . . .
H10 H 0.4553 0.8435 0.5389 0.060 Uiso 1 1 calc R . . . .
C11 C 0.1642(3) 0.90987(11) 0.57420(9) 0.0530(4) Uani 1 1 d . . . . .
C12 C -0.0001(3) 0.91343(11) 0.62385(9) 0.0557(4) Uani 1 1 d . . . . .
H12 H -0.1250 0.9548 0.6234 0.067 Uiso 1 1 calc R . . . .
C13 C 0.0197(3) 0.85569(10) 0.67447(8) 0.0483(4) Uani 1 1 d . . . . .
C14 C 0.2075(3) 0.79132(9) 0.67559(7) 0.0416(3) Uani 1 1 d . . . . .
C5' C 0.4528(5) 0.64834(13) 1.09184(8) 0.0776(6) Uani 1 1 d . . . . .
H5'A H 0.6282 0.6470 1.0945 0.116 Uiso 1 1 calc GR . . . .
H5'B H 0.3845 0.6165 1.1273 0.116 Uiso 1 1 calc GR . . . .
H5'C H 0.3973 0.7080 1.0933 0.116 Uiso 1 1 calc GR . . . .
O1 O 0.0517(3) 0.72975(9) 0.77170(6) 0.0657(4) Uani 1 1 d . . . . .
O2 O 0.4124(2) 0.68216(7) 0.73546(5) 0.0456(2) Uani 1 1 d . . . . .
O3 O 0.4489(3) 0.51707(7) 1.02729(6) 0.0576(3) Uani 1 1 d . . . . .
H3A H 0.3688 0.4882 1.0530 0.086 Uiso 1 1 calc GR . . . .
O4 O 0.2535(2) 0.60797(8) 0.60487(7) 0.0632(3) Uani 1 1 d . . . . .
O5 O 0.1386(3) 0.96912(10) 0.52599(8) 0.0762(4) Uani 1 1 d . . . . .
H5 H 0.2673 0.9727 0.5059 0.114 Uiso 1 1 calc GR . . . .
O6 O -0.1452(3) 0.86443(9) 0.72185(7) 0.0687(4) Uani 1 1 d . . . . .
H6 H -0.1257 0.8252 0.7482 0.103 Uiso 1 1 calc GR . . . .

loop_
_atom_site_aniso_label
_atom_site_aniso_U_11
_atom_site_aniso_U_22
_atom_site_aniso_U_33
_atom_site_aniso_U_23
_atom_site_aniso_U_13
_atom_site_aniso_U_12
C1 0.0509(8) 0.0452(7) 0.0373(7) -0.0033(6) 0.0003(6) -0.0013(6)
C4' 0.0645(10) 0.0504(8) 0.0394(7) 0.0004(6) 0.0037(7) 0.0072(8)
C3' 0.0699(10) 0.0430(7) 0.0376(7) 0.0023(6) -0.0038(7) -0.0030(7)
C2' 0.0659(10) 0.0530(8) 0.0365(7) 0.0026(6) -0.0036(7) -0.0097(8)
C1' 0.0681(10) 0.0542(8) 0.0371(7) 0.0049(6) -0.0056(7) -0.0107(8)
C3 0.0624(9) 0.0470(7) 0.0337(7) 0.0072(6) -0.0027(6) -0.0053(7)
C4 0.0750(12) 0.0597(9) 0.0493(9) 0.0111(7) -0.0032(9) 0.0108(9)
C5 0.0860(13) 0.0481(8) 0.0558(10) 0.0026(7) 0.0099(10) 0.0077(9)
C6 0.0695(11) 0.0539(9) 0.0531(9) 0.0012(7) 0.0163(8) 0.0120(8)
C7 0.0526(8) 0.0497(8) 0.0362(7) -0.0060(6) 0.0079(6) 0.0016(7)
C8 0.0466(8) 0.0540(8) 0.0446(8) 0.0063(6) 0.0083(7) -0.0021(7)
C9 0.0440(7) 0.0433(7) 0.0412(7) 0.0017(6) -0.0029(6) -0.0067(6)
C10 0.0499(8) 0.0541(8) 0.0461(8) 0.0076(7) -0.0008(7) -0.0061(7)
C11 0.0531(9) 0.0494(8) 0.0564(9) 0.0130(7) -0.0122(7) -0.0061(7)
C12 0.0522(9) 0.0465(8) 0.0682(10) 0.0039(7) -0.0045(8) 0.0051(7)
C13 0.0501(8) 0.0449(7) 0.0499(8) -0.0059(6) -0.0015(7) -0.0007(7)
C14 0.0453(8) 0.0409(7) 0.0385(7) -0.0027(6) -0.0034(6) -0.0018(6)
C5' 0.130(2) 0.0658(11) 0.0374(8) -0.0049(7) 0.0011(11) 0.0063(13)
O1 0.0696(8) 0.0750(8) 0.0524(7) 0.0094(6) 0.0200(6) 0.0112(7)
O2 0.0539(6) 0.0493(5) 0.0336(5) 0.0069(4) 0.0010(4) 0.0025(5)
O3 0.0777(8) 0.0455(5) 0.0495(6) 0.0073(5) 0.0142(6) -0.0002(6)
O4 0.0630(8) 0.0573(7) 0.0692(8) -0.0190(6) -0.0067(6) -0.0040(6)
O5 0.0668(8) 0.0784(9) 0.0836(10) 0.0408(8) -0.0075(8) 0.0038(7)
O6 0.0737(8) 0.0674(8) 0.0650(8) -0.0034(6) 0.0174(7) 0.0203(7)

loop_
_atom_type_symbol
_atom_type_description
_atom_type_scat_dispersion_real
_atom_type_scat_dispersion_imag
_atom_type_scat_source
C C 0.0181 0.0091 'International Tables Vol C Tables 4.2.6.8 and 6.1.1.4'
H H 0.0000 0.0000 'International Tables Vol C Tables 4.2.6.8 and 6.1.1.4'
O O 0.0492 0.0322 'International Tables Vol C Tables 4.2.6.8 and 6.1.1.4'

loop_
_geom_angle_atom_site_label_1
_geom_angle_atom_site_label_2
_geom_angle_atom_site_label_3
_geom_angle
_geom_angle_site_symmetry_1
_geom_angle_site_symmetry_3
_geom_angle_publ_flag
O1 C1 C14 123.63(14) . . ?
O1 C1 O2 121.20(14) . . ?
O2 C1 C14 115.16(13) . . ?
C5' C4' C3' 112.30(15) . . ?
O3 C4' C3' 107.28(13) . . ?
O3 C4' C5' 110.13(14) . . ?
C4' C3' C2' 113.50(14) . . ?
C1' C2' C3' 113.53(13) . . ?
C2' C1' C3 112.16(13) . . ?
C4 C3 C1' 113.42(15) . . ?
O2 C3 C1' 109.90(12) . . ?
O2 C3 C4 106.08(12) . . ?
C3 C4 C5 116.92(16) . . ?
C4 C5 C6 115.60(16) . . ?
C7 C6 C5 114.47(15) . . ?
C6 C7 C8 118.76(15) . . ?
O4 C7 C6 120.60(16) . . ?
O4 C7 C8 120.60(15) . . ?
C9 C8 C7 114.22(13) . . ?
C10 C9 C8 118.48(14) . . ?
C10 C9 C14 119.37(14) . . ?
C14 C9 C8 122.10(13) . . ?
C9 C10 C11 120.88(15) . . ?
C12 C11 C10 120.44(15) . . ?
O5 C11 C10 121.85(17) . . ?
O5 C11 C12 117.70(16) . . ?
C11 C12 C13 120.06(15) . . ?
C12 C13 C14 120.74(15) . . ?
O6 C13 C12 116.52(15) . . ?
O6 C13 C14 122.74(14) . . ?
C9 C14 C1 124.69(13) . . ?
C9 C14 C13 118.44(13) . . ?
C13 C14 C1 116.84(13) . . ?
C1 O2 C3 117.05(12) . . ?

loop_
_geom_bond_atom_site_label_1
_geom_bond_atom_site_label_2
_geom_bond_distance
_geom_bond_site_symmetry_2
_geom_bond_publ_flag
C1 C14 1.463(2) . ?
C1 O1 1.2250(19) . ?
C1 O2 1.3361(19) . ?
C4' C3' 1.515(2) . ?
C4' C5' 1.513(2) . ?
C4' O3 1.4307(19) . ?
C3' C2' 1.521(2) . ?
C2' C1' 1.514(2) . ?
C1' C3 1.524(2) . ?
C3 C4 1.514(3) . ?
C3 O2 1.4654(17) . ?
C4 C5 1.519(3) . ?
C5 C6 1.540(2) . ?
C6 C7 1.504(2) . ?
C7 C8 1.513(2) . ?
C7 O4 1.211(2) . ?
C8 C9 1.506(2) . ?
C9 C10 1.381(2) . ?
C9 C14 1.416(2) . ?
C10 C11 1.398(2) . ?
C11 C12 1.371(3) . ?
C11 O5 1.360(2) . ?
C12 C13 1.380(2) . ?
C13 C14 1.421(2) . ?
C13 O6 1.344(2) . ?

loop_
_geom_hbond_atom_site_label_D
_geom_hbond_atom_site_label_H
_geom_hbond_atom_site_label_A
_geom_hbond_distance_DH
_geom_hbond_distance_HA
_geom_hbond_distance_DA
_geom_hbond_angle_DHA
_geom_hbond_site_symmetry_A
O3 H3A O4 0.82 1.94 2.7357(16) 162.4 2_565
O5 H5 O3 0.82 1.83 2.617(2) 160.9 4_656
O6 H6 O1 0.82 1.82 2.5424(18) 146.7 .
